data_4518955
loop_
_publ_author_name
'Cheng, Hongtao'
'Wang, Qian'
'Meng, Liuli'
'Sheng, Pan'
'Zhang, Zonghui'
'Ding, Min'
'Gao, Yajun'
'Bai, Junfeng'

_publ_section_title
;
 Formation of a N/O/F-Rich and Rooflike Cluster-Based Highly Stable
 Cu(I/II)-MOF for Promising Pipeline Natural Gas Upgrading by the Recovery
 of Individual C<sub>3</sub>H<sub>8</sub> and C<sub>2</sub>H<sub>6</sub>
 Gases.
;
_journal_issue 34
_journal_name_full 'ACS applied materials &amp; interfaces'
_journal_page_first 40713
_journal_page_last 40723
_journal_paper_doi 10.1021/acsami.1c11971
_journal_volume 13
_journal_year 2021
_chemical_formula_sum 'C27 H7 Cu3 F3 N12 O7'
_chemical_formula_weight 859.07
_space_group_crystal_system monoclinic
_space_group_IT_number 15
_space_group_name_Hall '-C 2yc'
_space_group_name_H-M_alt 'C 1 2/c 1'
_atom_sites_solution_hydrogens geom
_audit_creation_method SHELXL-2014/7
_cell_angle_alpha 90
_cell_angle_beta 109.832(5)
_cell_angle_gamma 90
_cell_formula_units_Z 8
_cell_length_a 23.669(4)
_cell_length_b 17.238(3)
_cell_length_c 21.847(4)
_cell_measurement_reflns_used 9908
_cell_measurement_temperature 153(2)
_cell_measurement_theta_max 72.22
_cell_measurement_theta_min 6.17
_cell_volume 8385(3)
_computing_structure_refinement 'SHELXL-2014/7 (Sheldrick, 2014)'
_diffrn_ambient_temperature 153(2)
_diffrn_measured_fraction_theta_full 0.995
_diffrn_measured_fraction_theta_max 0.987
_diffrn_measurement_device_type 'Bruker APEX-II CCD'
_diffrn_radiation_type CuK\a
_diffrn_radiation_wavelength 1.54178
_diffrn_reflns_av_R_equivalents 0.0276
_diffrn_reflns_av_unetI/netI 0.0183
_diffrn_reflns_Laue_measured_fraction_full 0.995
_diffrn_reflns_Laue_measured_fraction_max 0.987
_diffrn_reflns_limit_h_max 29
_diffrn_reflns_limit_h_min -29
_diffrn_reflns_limit_k_max 21
_diffrn_reflns_limit_k_min -21
_diffrn_reflns_limit_l_max 26
_diffrn_reflns_limit_l_min -26
_diffrn_reflns_number 54429
_diffrn_reflns_point_group_measured_fraction_full 0.995
_diffrn_reflns_point_group_measured_fraction_max 0.987
_diffrn_reflns_theta_full 67.679
_diffrn_reflns_theta_max 72.609
_diffrn_reflns_theta_min 4.248
_exptl_absorpt_coefficient_mu 2.341
_exptl_absorpt_correction_type none
_exptl_crystal_colour black
_exptl_crystal_density_diffrn 1.361
_exptl_crystal_description block
_exptl_crystal_F_000 3384
_exptl_crystal_size_max 0.170
_exptl_crystal_size_mid 0.130
_exptl_crystal_size_min 0.100
_refine_diff_density_max 1.289
_refine_diff_density_min -1.049
_refine_diff_density_rms 0.085
_refine_ls_extinction_method none
_refine_ls_goodness_of_fit_ref 0.997
_refine_ls_hydrogen_treatment constr
_refine_ls_matrix_type full
_refine_ls_number_parameters 559
_refine_ls_number_reflns 8227
_refine_ls_number_restraints 1
_refine_ls_restrained_S_all 0.997
_refine_ls_R_factor_all 0.0431
_refine_ls_R_factor_gt 0.0423
_refine_ls_shift/su_max 0.183
_refine_ls_shift/su_mean 0.005
_refine_ls_structure_factor_coef Fsqd
_refine_ls_weighting_details 'w=1/[\s^2^(Fo^2^)+(0.0634P)^2^+38.3822P] where P=(Fo^2^+2Fc^2^)/3'
_refine_ls_weighting_scheme calc
_refine_ls_wR_factor_gt 0.1160
_refine_ls_wR_factor_ref 0.1168
_reflns_Friedel_coverage 0.000
_reflns_number_gt 7986
_reflns_number_total 8227
_reflns_threshold_expression 'I > 2\s(I)'
_cod_data_source_file am1c11971_si_004.cif
_cod_data_source_block a_sq
_cod_original_cell_volume 8385(2)
_cod_original_sg_symbol_H-M 'C 2/c'
_cod_database_code 4518955
_shelx_shelxl_version_number 2014/7
_shelx_space_group_comment
;
The symmetry employed for this shelxl refinement is uniquely defined
by the following loop, which should always be used as a source of
symmetry information in preference to the above space-group names.
They are only intended as comments.
;
_shelx_estimated_absorpt_t_min 0.692
_shelx_estimated_absorpt_t_max 0.800

loop_
_space_group_symop_operation_xyz
'x, y, z'
'-x, y, -z+1/2'
'x+1/2, y+1/2, z'
'-x+1/2, y+1/2, -z+1/2'
'-x, -y, -z'
'x, -y, z-1/2'
'-x+1/2, -y+1/2, -z'
'x+1/2, -y+1/2, z-1/2'

loop_
_atom_site_label
_atom_site_type_symbol
_atom_site_fract_x
_atom_site_fract_y
_atom_site_fract_z
_atom_site_U_iso_or_equiv
_atom_site_adp_type
_atom_site_occupancy
_atom_site_site_symmetry_order
_atom_site_calc_flag
_atom_site_refinement_flags_posn
_atom_site_refinement_flags_adp
_atom_site_refinement_flags_occupancy
_atom_site_disorder_assembly
_atom_site_disorder_group
Cu01 Cu 0.55963(2) 0.50880(2) 0.21339(2) 0.01368(10) Uani 1 1 d . . . . .
Cu02 Cu 0.49486(2) 0.42093(2) -0.05480(2) 0.01727(10) Uani 1 1 d . . . . .
Cu03 Cu 0.69134(2) 0.63230(2) 0.30340(2) 0.01815(10) Uani 1 1 d . . . . .
F004 F 0.72801(8) 0.18982(10) 0.25987(11) 0.0426(5) Uani 1 1 d . . . . .
O005 O 0.62946(8) 0.44650(11) 0.25896(9) 0.0235(4) Uani 1 1 d . . . . .
O006 O 0.71583(9) 0.73951(11) 0.34022(9) 0.0306(4) Uani 1 1 d . . . . .
O007 O 0.70856(8) 0.52770(11) 0.28638(10) 0.0280(4) Uani 1 1 d . . . . .
O008 O 0.75463(9) 0.63403(11) 0.39182(9) 0.0296(4) Uani 1 1 d . . . . .
F009 F 0.5000 0.39374(17) 0.2500 0.0504(7) Uani 1 2 d S T P . .
N00A N 0.97420(8) 0.94767(11) 0.67282(9) 0.0150(4) Uani 1 1 d . . . . .
N00B N 0.93487(8) 0.93773(12) 0.70216(9) 0.0152(4) Uani 1 1 d . . . . .
N00C N 0.52941(9) 0.46231(12) 0.07776(9) 0.0165(4) Uani 1 1 d . . . . .
N00D N 0.90022(9) 0.10779(12) 0.32212(9) 0.0180(4) Uani 1 1 d . . . . .
N00E N 0.95383(9) 0.91493(12) 0.61388(9) 0.0170(4) Uani 1 1 d . . . . .
N00F N 0.52503(10) 0.40212(12) 0.03857(10) 0.0199(4) Uani 1 1 d . . . . .
N00G N 0.88779(9) 0.89765(12) 0.66350(10) 0.0187(4) Uani 1 1 d . . . . .
N00H N 0.85520(9) 0.15421(12) 0.28845(10) 0.0190(4) Uani 1 1 d . . . . .
N00I N 0.92196(10) 0.13326(13) 0.38213(10) 0.0215(4) Uani 1 1 d . . . . .
N00J N 0.54489(12) 0.43649(13) 0.13832(10) 0.0256(5) Uani 1 1 d . . . . .
N00K N 0.89226(11) 0.19668(14) 0.38956(11) 0.0288(5) Uani 1 1 d . . . . .
C00L C 0.90075(11) 0.88429(14) 0.60935(11) 0.0178(5) Uani 1 1 d . . . . .
C00M C 0.86312(11) 0.83949(16) 0.55216(12) 0.0216(5) Uani 1 1 d . . . . .
C00N C 0.74735(12) 0.26151(16) 0.28233(14) 0.0271(6) Uani 1 1 d . . . . .
C00O C 0.68464(12) 0.46215(15) 0.27797(12) 0.0226(5) Uani 1 1 d . . . . .
C00P C 0.75266(11) 0.70708(16) 0.38946(12) 0.0227(5) Uani 1 1 d . . . . .
C00Q C 0.79270(12) 0.75397(16) 0.44523(12) 0.0239(5) Uani 1 1 d . . . . .
C00R C 0.80778(13) 0.27220(17) 0.31681(14) 0.0298(6) Uani 1 1 d . . . . .
C00S C 0.70632(12) 0.32138(16) 0.26996(13) 0.0264(6) Uani 1 1 d . . . . .
H00S H 0.6649 0.3125 0.2470 0.032 Uiso 1 1 calc R U . . .
C00T C 0.72720(12) 0.39479(16) 0.29201(14) 0.0271(6) Uani 1 1 d . . . . .
C00U C 0.85096(12) 0.20790(16) 0.33110(13) 0.0247(5) Uani 1 1 d . . . . .
C00V C 0.5376(2) 0.33821(16) 0.07542(14) 0.0423(9) Uani 1 1 d . . . . .
C00W C 0.83280(17) 0.87475(19) 0.49418(15) 0.0408(8) Uani 1 1 d . . . . .
C00X C 0.85886(15) 0.75902(19) 0.55626(15) 0.0384(7) Uani 1 1 d . . . . .
C00Y C 0.82396(15) 0.71559(19) 0.50324(15) 0.0384(7) Uani 1 1 d . . . . .
H00Y H 0.8214 0.6608 0.5064 0.046 Uiso 1 1 calc R U . . .
N00Z N 0.5531(2) 0.36002(16) 0.13864(15) 0.0681(13) Uani 1 1 d . . . . .
C010 C 0.78742(15) 0.4076(2) 0.3266(2) 0.0495(10) Uani 1 1 d . . . . .
H010 H 0.8013 0.4582 0.3415 0.059 Uiso 1 1 calc R U . . .
C011 C 0.79695(16) 0.83230(19) 0.44021(15) 0.0416(8) Uani 1 1 d . . . . .
H011 H 0.7758 0.8580 0.4005 0.050 Uiso 1 1 calc R U . . .
C012 C 0.82712(15) 0.3460(2) 0.3393(2) 0.0527(11) Uani 1 1 d . . . . .
H012 H 0.8683 0.3544 0.3639 0.063 Uiso 1 1 calc R U . . .
F013 F 0.8423(2) 0.9490(2) 0.48701(19) 0.0541(12) Uani 0.5 1 d . . P . .
F014 F 0.8898(2) 0.7229(2) 0.6107(2) 0.0613(13) Uani 0.5 1 d . . P . .
F015 F 0.6153(3) 0.2208(2) 0.1636(2) 0.080(2) Uani 0.5 1 d . . P . .
C016 C 0.5533(2) 0.2581(3) 0.0591(2) 0.0146(9) Uani 0.5 1 d . . P . .
O017 O 0.5977(3) -0.0233(3) 0.0430(3) 0.0638(17) Uani 0.5 1 d . . P . .
O018 O 0.5542(4) 0.0081(3) -0.0596(3) 0.084(3) Uani 0.5 1 d . . P . .
C019 C 0.5867(3) 0.2022(3) 0.1018(3) 0.0263(11) Uani 0.5 1 d . . P . .
C01A C 0.5925(3) 0.1269(3) 0.0833(3) 0.0297(12) Uani 0.5 1 d . . P . .
H01A H 0.6156 0.0903 0.1142 0.036 Uiso 0.5 1 calc R U P . .
C01B C 0.5721(3) 0.0249(3) -0.0030(3) 0.0347(13) Uani 0.5 1 d . . P . .
C01C C 0.5640(3) 0.1054(3) 0.0189(3) 0.0251(11) Uani 0.5 1 d . . P . .
C01D C 0.5257(3) 0.2350(3) -0.0048(3) 0.0315(13) Uani 0.5 1 d . . P . .
H01D H 0.5028 0.2715 -0.0358 0.038 Uiso 0.5 1 calc R U P . .
C01E C 0.5309(3) 0.1593(4) -0.0247(3) 0.0386(15) Uani 0.5 1 d . . P . .
H01E H 0.5114 0.1450 -0.0688 0.046 Uiso 0.5 1 calc R U P . .
O01F O 0.5392(4) 0.1705(5) 0.3875(3) 0.088(2) Uani 0.5 1 d . . P . .
C01G C 0.5385(3) 0.3029(3) 0.1835(3) 0.0277(11) Uani 0.5 1 d . . P . .
C1 C 0.5216(3) 0.3208(4) 0.2368(3) 0.0327(12) Uani 0.5 1 d . . P . .
C4 C 0.5235(3) 0.2699(4) 0.2844(3) 0.0441(16) Uani 0.5 1 d . . P . .
C6 C 0.5440(4) 0.1963(5) 0.2811(4) 0.0507(18) Uani 0.5 1 d . . P . .
C5 C 0.5607(4) 0.1740(4) 0.2293(4) 0.0495(18) Uani 0.5 1 d . . P . .
H5 H 0.5741 0.1225 0.2270 0.059 Uiso 0.5 1 calc R U P . .
C3 C 0.5580(3) 0.2271(4) 0.1799(3) 0.0408(15) Uani 0.5 1 d . . P . .
O1 O 0.8879(5) 0.3332(5) 0.4878(5) 0.249(6) Uani 1 1 d . . . . .
O2 O 0.5621(4) 0.0742(4) 0.3328(4) 0.093(3) Uani 0.5 1 d . . P . .
C8 C 0.5469(5) 0.1448(5) 0.3400(5) 0.064(2) Uani 0.5 1 d . . P . .
C0AA C 0.5190(5) 0.7703(7) 0.2313(5) 0.159(4) Uani 1 1 d . . . . .
C1AA C 0.6316(10) 0.3950(10) 0.4304(9) 0.272(10) Uani 1 1 d D . . . .
C14 C 0.6600(17) 0.3160(15) 0.4406(18) 0.50(2) Uiso 1 1 d D . . . .

loop_
_atom_site_aniso_label
_atom_site_aniso_U_11
_atom_site_aniso_U_22
_atom_site_aniso_U_33
_atom_site_aniso_U_23
_atom_site_aniso_U_13
_atom_site_aniso_U_12
Cu01 0.01468(18) 0.01537(18) 0.00778(17) -0.00227(12) -0.00039(13) 0.00122(12)
Cu02 0.02120(19) 0.01968(19) 0.00826(17) -0.00119(12) 0.00152(14) -0.00439(13)
Cu03 0.01704(18) 0.01845(19) 0.01323(18) -0.00468(13) -0.00235(14) -0.00200(13)
F004 0.0298(9) 0.0250(9) 0.0652(13) -0.0047(8) 0.0059(9) 0.0041(7)
O005 0.0205(9) 0.0225(9) 0.0239(9) -0.0007(7) 0.0029(7) 0.0069(7)
O006 0.0348(11) 0.0265(10) 0.0182(9) -0.0067(7) -0.0071(8) -0.0040(8)
O007 0.0226(9) 0.0234(9) 0.0313(10) -0.0075(8) 0.0001(8) 0.0051(8)
O008 0.0305(10) 0.0277(10) 0.0196(9) -0.0064(7) -0.0061(8) -0.0008(8)
F009 0.0472(16) 0.0377(15) 0.068(2) 0.000 0.0224(15) 0.000
N00A 0.0145(9) 0.0187(10) 0.0084(9) -0.0012(7) -0.0003(7) 0.0006(7)
N00B 0.0125(9) 0.0192(9) 0.0108(9) -0.0032(7) -0.0002(7) -0.0005(7)
N00C 0.0207(10) 0.0172(10) 0.0090(9) -0.0008(7) 0.0016(7) -0.0017(8)
N00D 0.0185(10) 0.0199(10) 0.0125(9) 0.0019(8) 0.0011(8) 0.0058(8)
N00E 0.0169(9) 0.0216(10) 0.0090(9) -0.0037(7) -0.0001(7) -0.0002(8)
N00F 0.0288(11) 0.0175(10) 0.0112(9) -0.0022(8) 0.0039(8) -0.0051(8)
N00G 0.0157(9) 0.0239(10) 0.0128(9) -0.0060(8) -0.0001(7) -0.0044(8)
N00H 0.0179(9) 0.0191(10) 0.0160(10) 0.0023(8) 0.0004(8) 0.0063(8)
N00I 0.0230(10) 0.0243(11) 0.0133(10) -0.0022(8) 0.0010(8) 0.0088(8)
N00J 0.0464(14) 0.0154(10) 0.0096(9) -0.0003(8) 0.0023(9) 0.0012(9)
N00K 0.0266(11) 0.0311(12) 0.0218(11) -0.0051(9) -0.0009(9) 0.0145(10)
C00L 0.0171(11) 0.0220(12) 0.0109(10) -0.0041(9) 0.0002(9) -0.0020(9)
C00M 0.0191(11) 0.0295(13) 0.0135(11) -0.0093(10) 0.0020(9) -0.0072(10)
C00N 0.0253(13) 0.0209(13) 0.0301(14) -0.0028(11) 0.0030(11) 0.0053(10)
C00O 0.0214(12) 0.0254(13) 0.0156(11) -0.0040(10) -0.0006(9) 0.0072(10)
C00P 0.0212(12) 0.0287(14) 0.0156(12) -0.0070(10) 0.0028(10) -0.0060(10)
C00Q 0.0223(12) 0.0302(14) 0.0158(12) -0.0083(10) 0.0019(10) -0.0070(10)
C00R 0.0243(13) 0.0278(14) 0.0280(14) -0.0063(11) -0.0030(11) 0.0113(11)
C00S 0.0178(12) 0.0275(14) 0.0276(13) -0.0016(11) -0.0006(10) 0.0066(10)
C00T 0.0237(13) 0.0242(13) 0.0263(13) -0.0055(11) -0.0007(11) 0.0094(11)
C00U 0.0213(12) 0.0247(13) 0.0214(12) -0.0032(10) -0.0015(10) 0.0078(10)
C00V 0.106(3) 0.0110(12) 0.0216(14) 0.0003(10) 0.0371(17) 0.0004(15)
C00W 0.053(2) 0.0300(16) 0.0234(15) -0.0034(12) -0.0080(14) -0.0097(14)
C00X 0.0402(17) 0.0333(16) 0.0265(15) -0.0062(12) -0.0084(13) 0.0005(13)
C00Y 0.0434(17) 0.0287(15) 0.0296(16) -0.0088(12) -0.0052(13) -0.0018(13)
N00Z 0.168(4) 0.0204(13) 0.0304(15) 0.0010(11) 0.052(2) 0.0094(18)
C010 0.0279(16) 0.0295(16) 0.069(2) -0.0215(16) -0.0127(15) 0.0102(13)
C011 0.053(2) 0.0350(17) 0.0192(14) -0.0023(12) -0.0105(13) -0.0085(15)
C012 0.0232(15) 0.0378(18) 0.072(3) -0.0235(17) -0.0169(15) 0.0124(14)
F013 0.073(3) 0.032(2) 0.031(2) -0.0012(16) -0.0170(19) -0.0100(19)
F014 0.080(3) 0.039(2) 0.035(2) -0.0043(17) -0.020(2) 0.002(2)
F015 0.136(5) 0.0253(19) 0.027(2) -0.0108(16) -0.041(3) 0.035(2)
C016 0.021(2) 0.010(2) 0.012(2) -0.0025(16) 0.0049(17) -0.0005(17)
O017 0.090(4) 0.023(2) 0.053(3) -0.007(2) -0.009(3) 0.018(3)
O018 0.173(8) 0.032(3) 0.032(3) -0.015(2) 0.015(4) 0.029(4)
C019 0.034(3) 0.015(2) 0.018(2) -0.0023(19) -0.006(2) 0.004(2)
C01A 0.038(3) 0.014(2) 0.027(3) -0.001(2) -0.002(2) 0.007(2)
C01B 0.047(4) 0.021(3) 0.036(3) -0.005(2) 0.014(3) 0.002(2)
C01C 0.035(3) 0.015(2) 0.024(3) -0.004(2) 0.007(2) 0.000(2)
C01D 0.052(4) 0.019(3) 0.013(2) -0.0036(19) -0.002(2) 0.009(2)
C01E 0.065(4) 0.024(3) 0.017(3) -0.009(2) 0.001(3) 0.004(3)
O01F 0.106(6) 0.116(6) 0.060(4) 0.036(4) 0.050(4) 0.025(5)
C01G 0.035(3) 0.025(3) 0.020(2) 0.001(2) 0.005(2) -0.002(2)
C1 0.034(3) 0.037(3) 0.025(3) 0.005(2) 0.007(2) -0.003(3)
C4 0.052(4) 0.051(4) 0.036(4) 0.011(3) 0.023(3) 0.001(3)
C6 0.052(4) 0.055(4) 0.047(4) 0.018(3) 0.019(3) -0.003(4)
C5 0.070(5) 0.031(3) 0.049(4) 0.015(3) 0.022(4) 0.004(3)
C3 0.055(4) 0.027(3) 0.036(3) 0.006(3) 0.010(3) 0.007(3)
O1 0.257(11) 0.139(6) 0.259(11) 0.042(7) -0.032(9) -0.039(7)
O2 0.140(8) 0.058(4) 0.087(5) 0.026(4) 0.048(5) 0.008(4)
C8 0.075(6) 0.055(5) 0.056(5) 0.006(4) 0.014(5) 0.017(4)
C0AA 0.138(9) 0.200(10) 0.115(8) -0.003(7) 0.009(5) 0.057(8)
C1AA 0.36(2) 0.179(13) 0.226(16) -0.024(12) 0.038(16) 0.111(15)

loop_
_atom_type_symbol
_atom_type_description
_atom_type_scat_dispersion_real
_atom_type_scat_dispersion_imag
_atom_type_scat_source
C C 0.0181 0.0091 'International Tables Vol C Tables 4.2.6.8 and 6.1.1.4'
H H 0.0000 0.0000 'International Tables Vol C Tables 4.2.6.8 and 6.1.1.4'
N N 0.0311 0.0180 'International Tables Vol C Tables 4.2.6.8 and 6.1.1.4'
O O 0.0492 0.0322 'International Tables Vol C Tables 4.2.6.8 and 6.1.1.4'
F F 0.0727 0.0534 'International Tables Vol C Tables 4.2.6.8 and 6.1.1.4'
Cu Cu -1.9646 0.5888 'International Tables Vol C Tables 4.2.6.8 and 6.1.1.4'

loop_
_geom_angle_atom_site_label_1
_geom_angle_atom_site_label_2
_geom_angle_atom_site_label_3
_geom_angle
_geom_angle_site_symmetry_1
_geom_angle_site_symmetry_3
_geom_angle_publ_flag
O005 Cu01 N00J 87.52(9) . . ?
O005 Cu01 N00B 90.24(8) . 7_666 ?
N00J Cu01 N00B 166.46(9) . 7_666 ?
O005 Cu01 N00A 165.12(8) . 8_465 ?
N00J Cu01 N00A 90.09(9) . 8_465 ?
N00B Cu01 N00A 88.66(8) 7_666 8_465 ?
O005 Cu01 N00D 102.36(8) . 4_655 ?
N00J Cu01 N00D 99.76(9) . 4_655 ?
N00B Cu01 N00D 93.77(8) 7_666 4_655 ?
N00A Cu01 N00D 92.52(8) 8_465 4_655 ?
N00F Cu02 N00I 123.98(9) . 8_455 ?
N00F Cu02 N00E 124.44(9) . 4_645 ?
N00I Cu02 N00E 95.61(8) 8_455 4_645 ?
N00F Cu02 N00C 112.47(8) . 5_665 ?
N00I Cu02 N00C 100.22(8) 8_455 5_665 ?
N00E Cu02 N00C 94.02(8) 4_645 5_665 ?
O007 Cu03 N00H 93.74(9) . 4_655 ?
O007 Cu03 O008 93.59(8) . . ?
N00H Cu03 O008 162.92(9) 4_655 . ?
O007 Cu03 O006 152.67(8) . . ?
N00H Cu03 O006 102.46(8) 4_655 . ?
O008 Cu03 O006 65.34(8) . . ?
O007 Cu03 N00G 95.75(8) . 7_666 ?
N00H Cu03 N00G 97.51(8) 4_655 7_666 ?
O008 Cu03 N00G 97.08(8) . 7_666 ?
O006 Cu03 N00G 103.65(8) . 7_666 ?
O007 Cu03 C00P 124.18(9) . . ?
N00H Cu03 C00P 133.96(9) 4_655 . ?
O008 Cu03 C00P 32.66(9) . . ?
O006 Cu03 C00P 32.69(9) . . ?
N00G Cu03 C00P 102.84(8) 7_666 . ?
C00O O005 Cu01 131.25(18) . . ?
C00P O006 Cu03 87.48(16) . . ?
C00O O007 Cu03 139.95(18) . . ?
C00P O008 Cu03 88.30(15) . . ?
C1 F009 C1 55.8(5) . 2_655 ?
N00B N00A N00E 109.42(18) . . ?
N00B N00A Cu01 126.59(14) . 8_566 ?
N00E N00A Cu01 123.38(15) . 8_566 ?
N00A N00B N00G 109.67(18) . . ?
N00A N00B Cu01 123.35(15) . 7_666 ?
N00G N00B Cu01 126.27(15) . 7_666 ?
N00J N00C N00F 108.45(19) . . ?
N00J N00C Cu02 121.31(15) . 5_665 ?
N00F N00C Cu02 129.66(15) . 5_665 ?
N00I N00D N00H 108.61(19) . . ?
N00I N00D Cu01 122.57(15) . 4_645 ?
N00H N00D Cu01 128.66(15) . 4_645 ?
C00L N00E N00A 105.14(19) . . ?
C00L N00E Cu02 135.71(16) . 4_655 ?
N00A N00E Cu02 119.15(15) . 4_655 ?
N00C N00F C00V 107.7(2) . . ?
N00C N00F Cu02 117.82(16) . . ?
C00V N00F Cu02 134.10(19) . . ?
C00L N00G N00B 104.77(19) . . ?
C00L N00G Cu03 134.36(16) . 7_666 ?
N00B N00G Cu03 120.86(15) . 7_666 ?
N00D N00H C00U 105.3(2) . . ?
N00D N00H Cu03 120.77(16) . 4_645 ?
C00U N00H Cu03 133.80(17) . 4_645 ?
N00D N00I N00K 110.52(19) . . ?
N00D N00I Cu02 118.60(15) . 8_556 ?
N00K N00I Cu02 130.74(17) . 8_556 ?
N00C N00J N00Z 109.2(2) . . ?
N00C N00J Cu01 121.56(16) . . ?
N00Z N00J Cu01 129.03(19) . . ?
C00U N00K N00I 104.3(2) . . ?
N00E C00L N00G 111.0(2) . . ?
N00E C00L C00M 123.4(2) . . ?
N00G C00L C00M 125.6(2) . . ?
C00W C00M C00X 118.3(2) . . ?
C00W C00M C00L 121.7(3) . . ?
C00X C00M C00L 120.0(2) . . ?
F004 C00N C00S 118.9(2) . . ?
F004 C00N C00R 118.7(2) . . ?
C00S C00N C00R 122.4(3) . . ?
O007 C00O O005 127.6(2) . . ?
O007 C00O C00T 115.5(2) . . ?
O005 C00O C00T 116.9(2) . . ?
O008 C00P O006 118.8(2) . . ?
O008 C00P C00Q 120.0(2) . . ?
O006 C00P C00Q 121.1(2) . . ?
O008 C00P Cu03 59.04(13) . . ?
O006 C00P Cu03 59.83(13) . . ?
C00Q C00P Cu03 179.0(2) . . ?
C011 C00Q C00Y 120.8(3) . . ?
C011 C00Q C00P 120.8(3) . . ?
C00Y C00Q C00P 118.4(3) . . ?
C00N C00R C012 118.2(3) . . ?
C00N C00R C00U 122.1(3) . . ?
C012 C00R C00U 119.7(3) . . ?
C00N C00S C00T 118.1(2) . . ?
C00N C00S H00S 120.9 . . ?
C00T C00S H00S 120.9 . . ?
C00S C00T C010 121.0(3) . . ?
C00S C00T C00O 120.1(2) . . ?
C010 C00T C00O 118.9(3) . . ?
N00K C00U N00H 111.2(2) . . ?
N00K C00U C00R 123.0(2) . . ?
N00H C00U C00R 125.8(2) . . ?
N00F C00V N00Z 108.2(2) . . ?
N00F C00V C016 129.6(3) . . ?
N00Z C00V C016 119.5(3) . . ?
F013 C00W C00M 119.0(3) . . ?
F013 C00W C011 119.1(3) . . ?
C00M C00W C011 121.6(3) . . ?
F014 C00X C00Y 119.1(3) . . ?
F014 C00X C00M 119.7(3) . . ?
C00Y C00X C00M 121.1(3) . . ?
C00X C00Y C00Q 118.8(3) . . ?
C00X C00Y H00Y 120.6 . . ?
C00Q C00Y H00Y 120.6 . . ?
N00J N00Z C00V 106.3(3) . . ?
N00J N00Z C01G 125.7(3) . . ?
C00V N00Z C01G 116.0(3) . . ?
C012 C010 C00T 119.4(3) . . ?
C012 C010 H010 120.3 . . ?
C00T C010 H010 120.3 . . ?
C00Q C011 C00W 119.3(3) . . ?
C00Q C011 H011 120.3 . . ?
C00W C011 H011 120.3 . . ?
C010 C012 C00R 120.9(3) . . ?
C010 C012 H012 119.5 . . ?
C00R C012 H012 119.5 . . ?
C019 F015 C3 93.9(5) . . ?
C019 C016 C01D 116.3(4) . . ?
C019 C016 C00V 127.6(4) . . ?
C01D C016 C00V 115.7(4) . . ?
F015 C019 C01A 117.3(5) . . ?
F015 C019 C016 119.5(4) . . ?
C01A C019 C016 123.2(5) . . ?
C019 C01A C01C 119.0(5) . . ?
C019 C01A H01A 120.5 . . ?
C01C C01A H01A 120.5 . . ?
O018 C01B O017 123.8(6) . . ?
O018 C01B C01C 120.9(6) . . ?
O017 C01B C01C 115.3(5) . . ?
C01E C01C C01A 119.3(5) . . ?
C01E C01C C01B 120.7(5) . . ?
C01A C01C C01B 119.9(5) . . ?
C016 C01D C01E 121.5(5) . . ?
C016 C01D H01D 119.2 . . ?
C01E C01D H01D 119.2 . . ?
C01C C01E C01D 120.6(5) . . ?
C01C C01E H01E 119.7 . . ?
C01D C01E H01E 119.7 . . ?
C1 C01G C3 116.8(5) . . ?
C1 C01G N00Z 126.5(5) . . ?
C3 C01G N00Z 114.8(5) . . ?
C1 C01G C4 44.3(4) . 2_655 ?
C3 C01G C4 93.0(5) . 2_655 ?
N00Z C01G C4 143.5(5) . 2_655 ?
C1 C1 C4 60.7(5) 2_655 2_655 ?
C1 C1 C4 59.9(5) 2_655 . ?
C4 C1 C4 69.8(7) 2_655 . ?
C1 C1 C01G 147.6(7) 2_655 . ?
C4 C1 C01G 89.2(5) 2_655 . ?
C4 C1 C01G 123.9(6) . . ?
C1 C1 F009 62.1(3) 2_655 . ?
C4 C1 F009 110.6(5) 2_655 . ?
C4 C1 F009 109.9(5) . . ?
C01G C1 F009 126.2(5) . . ?
C1 C4 C1 59.4(6) 2_655 . ?
C1 C4 C6 147.6(8) 2_655 . ?
C1 C4 C6 118.8(7) . . ?
C1 C4 C4 55.4(5) 2_655 2_655 ?
C1 C4 C4 54.7(4) . 2_655 ?
C6 C4 C4 95.7(5) . 2_655 ?
C1 C4 C01G 46.5(4) 2_655 2_655 ?
C1 C4 C01G 105.0(5) . 2_655 ?
C6 C4 C01G 128.6(6) . 2_655 ?
C4 C4 C01G 88.1(6) 2_655 2_655 ?
C5 C6 C4 120.6(7) . . ?
C5 C6 C8 125.5(8) . . ?
C4 C6 C8 113.9(7) . . ?
C6 C5 C3 120.0(7) . . ?
C6 C5 H5 120.0 . . ?
C3 C5 H5 120.0 . . ?
C01G C3 C5 119.9(7) . . ?
C01G C3 F015 114.8(6) . . ?
C5 C3 F015 108.8(6) . . ?
O01F C8 O2 125.6(9) . . ?
O01F C8 C6 122.2(8) . . ?
O2 C8 C6 112.1(8) . . ?

loop_
_geom_bond_atom_site_label_1
_geom_bond_atom_site_label_2
_geom_bond_distance
_geom_bond_site_symmetry_2
_geom_bond_publ_flag
Cu01 O005 1.9391(18) . ?
Cu01 N00J 1.994(2) . ?
Cu01 N00B 2.0266(19) 7_666 ?
Cu01 N00A 2.054(2) 8_465 ?
Cu01 N00D 2.217(2) 4_655 ?
Cu02 N00F 1.946(2) . ?
Cu02 N00I 2.034(2) 8_455 ?
Cu02 N00E 2.053(2) 4_645 ?
Cu02 N00C 2.106(2) 5_665 ?
Cu03 O007 1.9125(19) . ?
Cu03 N00H 1.971(2) 4_655 ?
Cu03 O008 2.0032(19) . ?
Cu03 O006 2.020(2) . ?
Cu03 N00G 2.284(2) 7_666 ?
Cu03 C00P 2.335(2) . ?
F004 C00N 1.351(3) . ?
O005 C00O 1.258(3) . ?
O006 C00P 1.262(3) . ?
O007 C00O 1.249(3) . ?
O008 C00P 1.260(3) . ?
F009 C1 1.423(7) . ?
F009 C1 1.423(7) 2_655 ?
N00A N00B 1.309(3) . ?
N00A N00E 1.337(3) . ?
N00A Cu01 2.0544(19) 8_566 ?
N00B N00G 1.339(3) . ?
N00B Cu01 2.0266(19) 7_666 ?
N00C N00J 1.324(3) . ?
N00C N00F 1.327(3) . ?
N00C Cu02 2.106(2) 5_665 ?
N00D N00I 1.311(3) . ?
N00D N00H 1.336(3) . ?
N00D Cu01 2.217(2) 4_645 ?
N00E C00L 1.335(3) . ?
N00E Cu02 2.053(2) 4_655 ?
N00F C00V 1.337(4) . ?
N00G C00L 1.339(3) . ?
N00G Cu03 2.284(2) 7_666 ?
N00H C00U 1.341(3) . ?
N00H Cu03 1.971(2) 4_645 ?
N00I N00K 1.339(3) . ?
N00I Cu02 2.034(2) 8_556 ?
N00J N00Z 1.332(3) . ?
N00K C00U 1.333(3) . ?
C00L C00M 1.482(3) . ?
C00M C00W 1.368(4) . ?
C00M C00X 1.396(4) . ?
C00N C00S 1.380(4) . ?
C00N C00R 1.384(4) . ?
C00O C00T 1.499(3) . ?
C00P C00Q 1.501(3) . ?
C00Q C011 1.361(4) . ?
C00Q C00Y 1.398(4) . ?
C00R C012 1.384(4) . ?
C00R C00U 1.467(4) . ?
C00S C00T 1.384(4) . ?
C00S H00S 0.9500 . ?
C00T C010 1.386(4) . ?
C00V N00Z 1.357(4) . ?
C00V C016 1.504(5) . ?
C00W F013 1.318(5) . ?
C00W C011 1.402(4) . ?
C00X F014 1.321(5) . ?
C00X C00Y 1.391(4) . ?
C00Y H00Y 0.9500 . ?
N00Z C01G 1.510(6) . ?
C010 C012 1.382(4) . ?
C010 H010 0.9500 . ?
C011 H011 0.9500 . ?
C012 H012 0.9500 . ?
F015 C019 1.330(6) . ?
F015 C3 1.518(10) . ?
C016 C019 1.387(7) . ?
C016 C01D 1.384(7) . ?
O017 C01B 1.286(8) . ?
O018 C01B 1.199(8) . ?
C019 C01A 1.379(7) . ?
C01A C01C 1.389(8) . ?
C01A H01A 0.9500 . ?
C01B C01C 1.500(7) . ?
C01C C01E 1.370(8) . ?
C01D C01E 1.393(8) . ?
C01D H01D 0.9500 . ?
C01E H01E 0.9500 . ?
O01F C8 1.199(12) . ?
C01G C1 1.390(8) . ?
C01G C3 1.396(9) . ?
C01G C4 1.915(9) 2_655 ?
C1 C1 1.330(12) 2_655 ?
C1 C4 1.337(10) 2_655 ?
C1 C4 1.348(9) . ?
C4 C1 1.337(10) 2_655 ?
C4 C6 1.368(11) . ?
C4 C4 1.537(15) 2_655 ?
C4 C01G 1.915(9) 2_655 ?
C6 C5 1.375(12) . ?
C6 C8 1.545(12) . ?
C5 C3 1.400(9) . ?
C5 H5 0.9500 . ?
O2 C8 1.294(11) . ?
C0AA C0AA 1.40(2) 2_655 ?
C1AA C14 1.501(18) . ?
